data_4335801
loop_
_publ_author_name
'Hsin-Kuang Liu'
'Kwang-Hwa Lii'

_publ_section_title
;
 Mixed-Valence Uranium(V,VI) and Uranyl Oxyhydroxides Synthesized under
 High-Temperature, High-Pressure Hydrothermal Conditions: Na5[U5O16(OH)2]
 and Na5[U5O17(OH)]
;
_journal_name_full 'Inorganic Chemistry'
_journal_page_first 9172
_journal_page_last 9174
_journal_paper_doi 10.1021/ic401690s
_journal_volume 52
_journal_year 2013
_chemical_formula_sum 'H Na5 O18 U5'
_chemical_formula_weight 1594.11
_chemical_name_systematic
; 
 ? 
;
_space_group_IT_number 14
_symmetry_cell_setting monoclinic
_symmetry_space_group_name_Hall '-P 2ybc'
_symmetry_space_group_name_H-M 'P 1 21/c 1'
_atom_sites_solution_hydrogens none
_atom_sites_solution_primary direct
_atom_sites_solution_secondary difmap
_audit_creation_method SHELXL-97
_cell_angle_alpha 90.00
_cell_angle_beta 111.116(4)
_cell_angle_gamma 90.00
_cell_formula_units_Z 4
_cell_length_a 6.9369(4)
_cell_length_b 19.8440(13)
_cell_length_c 12.7132(9)
_cell_measurement_temperature 296(2)
_cell_volume 1632.54(19)
_computing_molecular_graphics Diamond
_computing_structure_refinement 'SHELXL-97 (Sheldrick, 2008)'
_computing_structure_solution 'SHELXS-97 (Sheldrick, 2008)'
_diffrn_ambient_temperature 293(2)
_diffrn_measured_fraction_theta_full 0.989
_diffrn_measured_fraction_theta_max 0.989
_diffrn_measurement_device_type 'CCD area detector'
_diffrn_measurement_method 'phi and omega scans'
_diffrn_radiation_monochromator graphite
_diffrn_radiation_source 'fine-focus sealed tube'
_diffrn_radiation_type MoK\a
_diffrn_radiation_wavelength 0.71073
_diffrn_reflns_av_R_equivalents 0.1030
_diffrn_reflns_av_sigmaI/netI 0.1315
_diffrn_reflns_limit_h_max 9
_diffrn_reflns_limit_h_min -9
_diffrn_reflns_limit_k_max 19
_diffrn_reflns_limit_k_min -26
_diffrn_reflns_limit_l_max 17
_diffrn_reflns_limit_l_min -16
_diffrn_reflns_number 28239
_diffrn_reflns_theta_full 28.43
_diffrn_reflns_theta_max 28.43
_diffrn_reflns_theta_min 2.00
_exptl_absorpt_coefficient_mu 49.657
_exptl_absorpt_correction_T_max 0.746
_exptl_absorpt_correction_T_min 0.310
_exptl_absorpt_correction_type empirical
_exptl_absorpt_process_details 'SADABS program'
_exptl_crystal_colour orange
_exptl_crystal_density_diffrn 6.486
_exptl_crystal_description foliated
_exptl_crystal_F_000 2640
_exptl_crystal_size_max 0.11
_exptl_crystal_size_mid 0.07
_exptl_crystal_size_min 0.01
_refine_diff_density_max 5.402
_refine_diff_density_min -3.508
_refine_diff_density_rms 0.809
_refine_ls_extinction_coef 0.00021(2)
_refine_ls_extinction_expression Fc^*^=kFc[1+0.001xFc^2^\l^3^/sin(2\q)]^-1/4^
_refine_ls_extinction_method SHELXL
_refine_ls_goodness_of_fit_ref 1.043
_refine_ls_hydrogen_treatment none
_refine_ls_matrix_type full
_refine_ls_number_parameters 164
_refine_ls_number_reflns 4068
_refine_ls_number_restraints 0
_refine_ls_restrained_S_all 1.043
_refine_ls_R_factor_all 0.1201
_refine_ls_R_factor_gt 0.0617
_refine_ls_shift/su_max 0.008
_refine_ls_shift/su_mean 0.000
_refine_ls_structure_factor_coef Fsqd
_refine_ls_weighting_details 'calc w=1/[\s^2^(Fo^2^)+(0.0000P)^2^+4.9469P] where P=(Fo^2^+2Fc^2^)/3'
_refine_ls_weighting_scheme calc
_refine_ls_wR_factor_gt 0.1264
_refine_ls_wR_factor_ref 0.1526
_reflns_number_gt 2263
_reflns_number_total 4068
_reflns_threshold_expression >2sigma(I)
_cod_data_source_file ic401690s_si_003.cif
_cod_data_source_block hk268
_cod_original_cell_volume 1632.54(18)
_cod_database_code 4335801

loop_
_symmetry_equiv_pos_as_xyz
'x, y, z'
'-x, y+1/2, -z+1/2'
'-x, -y, -z'
'x, -y-1/2, z-1/2'

loop_
_atom_site_label
_atom_site_type_symbol
_atom_site_fract_x
_atom_site_fract_y
_atom_site_fract_z
_atom_site_U_iso_or_equiv
_atom_site_adp_type
_atom_site_occupancy
_atom_site_symmetry_multiplicity
_atom_site_calc_flag
Na1 Na 0.2352(11) 0.0501(4) 0.4995(7) 0.023(2) Uani 1 1 d
Na2 Na 0.7429(12) 0.1515(4) -0.0005(10) 0.027(3) Uani 1 1 d
Na3 Na 0.2565(11) 0.0457(4) 0.0062(7) 0.018(2) Uani 1 1 d
Na4 Na 0.2534(14) 0.2526(4) 0.4934(9) 0.035(3) Uani 1 1 d
Na5 Na 0.7732(15) 0.1420(4) 0.5102(10) 0.039(3) Uani 1 1 d
U1 U 0.78737(11) 0.25917(4) 0.24933(8) 0.0110(2) Uani 1 1 d
U2 U 1.20932(11) 0.13945(4) 0.24850(7) 0.0083(2) Uani 1 1 d
U3 U 0.71003(10) 0.44976(3) 0.24790(6) 0.0070(2) Uani 1 1 d
U4 U 0.74576(9) 0.05118(3) 0.25223(6) 0.0082(2) Uani 1 1 d
U5 U 1.26110(10) 0.34560(3) 0.25311(7) 0.0105(2) Uani 1 1 d
O1 O 0.678(2) 0.2598(7) 0.0954(15) 0.034(4) Uiso 1 1 d
O2 O 0.882(3) 0.2535(7) 0.4079(17) 0.040(5) Uiso 1 1 d
O3 O 0.8683(18) 0.1506(5) 0.2370(12) 0.013(3) Uiso 1 1 d
O4 O 1.127(2) 0.2493(6) 0.2660(13) 0.020(3) Uiso 1 1 d
O5 O 0.485(4) 0.2018(12) 0.226(2) 0.119(9) Uiso 1 1 d
O6 O 0.5884(19) 0.3420(6) 0.2656(13) 0.022(3) Uiso 1 1 d
O7 O 0.9361(18) 0.3699(6) 0.2368(12) 0.016(3) Uiso 1 1 d
O8 O 1.322(2) 0.1396(7) 0.4043(15) 0.032(4) Uiso 1 1 d
O9 O 1.111(2) 0.1415(7) 0.0940(15) 0.036(4) Uiso 1 1 d
O10 O 1.0660(17) 0.0308(6) 0.2630(11) 0.018(3) Uiso 1 1 d
O11 O 1.4211(18) 0.0574(6) 0.2408(12) 0.023(3) Uiso 1 1 d
O12 O 0.6016(19) 0.4484(6) 0.0913(12) 0.019(3) Uiso 1 1 d
O13 O 0.826(2) 0.4512(6) 0.4053(13) 0.023(3) Uiso 1 1 d
O14 O 0.3525(18) 0.4486(6) 0.2341(11) 0.016(3) Uiso 1 1 d
O15 O 0.8454(19) 0.0585(6) 0.4123(12) 0.016(3) Uiso 1 1 d
O16 O 0.648(2) 0.0441(6) 0.0929(13) 0.024(4) Uiso 1 1 d
O17 O 1.167(2) 0.3389(7) 0.0977(14) 0.029(4) Uiso 1 1 d
O18 O 1.356(2) 0.3509(6) 0.4138(15) 0.026(4) Uiso 1 1 d

loop_
_atom_site_aniso_label
_atom_site_aniso_U_11
_atom_site_aniso_U_22
_atom_site_aniso_U_33
_atom_site_aniso_U_23
_atom_site_aniso_U_13
_atom_site_aniso_U_12
Na1 0.018(4) 0.027(6) 0.019(6) 0.009(4) 0.002(4) 0.006(3)
Na2 0.032(5) 0.017(5) 0.032(7) 0.001(4) 0.012(5) 0.009(3)
Na3 0.028(5) 0.005(5) 0.022(6) -0.002(4) 0.011(4) 0.004(3)
Na4 0.051(6) 0.029(6) 0.028(8) 0.007(4) 0.015(6) -0.002(4)
Na5 0.067(7) 0.004(5) 0.061(10) -0.008(5) 0.042(7) 0.003(4)
U1 0.0115(4) 0.0080(4) 0.0169(6) 0.0006(3) 0.0093(4) 0.0052(3)
U2 0.0081(4) 0.0057(4) 0.0131(5) -0.0002(3) 0.0063(3) 0.0014(3)
U3 0.0049(3) 0.0056(4) 0.0129(5) 0.0007(4) 0.0060(3) -0.0006(3)
U4 0.0073(3) 0.0072(4) 0.0126(5) 0.0000(4) 0.0066(3) -0.0029(3)
U5 0.0084(4) 0.0087(4) 0.0167(6) -0.0012(4) 0.0075(4) -0.0040(3)

loop_
_atom_type_symbol
_atom_type_description
_atom_type_scat_dispersion_real
_atom_type_scat_dispersion_imag
_atom_type_scat_source
H H 0.0000 0.0000 'International Tables Vol C Tables 4.2.6.8 and 6.1.1.4'
Na Na 0.0362 0.0249 'International Tables Vol C Tables 4.2.6.8 and 6.1.1.4'
O O 0.0106 0.0060 'International Tables Vol C Tables 4.2.6.8 and 6.1.1.4'
U U -9.6767 9.6646 'International Tables Vol C Tables 4.2.6.8 and 6.1.1.4'

loop_
_geom_angle_atom_site_label_1
_geom_angle_atom_site_label_2
_geom_angle_atom_site_label_3
_geom_angle
_geom_angle_site_symmetry_1
_geom_angle_site_symmetry_3
O8 Na1 O12 79.4(5) 1_455 4_566
O8 Na1 O15 99.1(5) 1_455 1_455
O12 Na1 O15 174.6(6) 4_566 1_455
O8 Na1 O15 172.6(6) 1_455 3_656
O12 Na1 O15 99.1(5) 4_566 3_656
O15 Na1 O15 83.2(5) 1_455 3_656
O8 Na1 O17 74.8(6) 1_455 4_466
O12 Na1 O17 95.7(5) 4_566 4_466
O15 Na1 O17 78.9(5) 1_455 4_466
O15 Na1 O17 112.6(6) 3_656 4_466
O8 Na1 O12 96.7(6) 1_455 2_645
O12 Na1 O12 71.8(5) 4_566 2_645
O15 Na1 O12 113.5(5) 1_455 2_645
O15 Na1 O12 76.0(5) 3_656 2_645
O17 Na1 O12 166.2(5) 4_466 2_645
O8 Na1 O14 120.9(6) 1_455 4_566
O12 Na1 O14 68.2(5) 4_566 4_566
O15 Na1 O14 108.7(5) 1_455 4_566
O15 Na1 O14 64.5(4) 3_656 4_566
O17 Na1 O14 61.5(5) 4_466 4_566
O12 Na1 O14 116.5(4) 2_645 4_566
O8 Na1 O10 68.9(5) 1_455 1_455
O12 Na1 O10 118.8(5) 4_566 1_455
O15 Na1 O10 64.9(4) 1_455 1_455
O15 Na1 O10 106.1(5) 3_656 1_455
O17 Na1 O10 122.3(5) 4_466 1_455
O12 Na1 O10 62.2(4) 2_645 1_455
O14 Na1 O10 169.8(5) 4_566 1_455
O8 Na1 U2 27.1(4) 1_455 1_455
O12 Na1 U2 97.6(4) 4_566 1_455
O15 Na1 U2 82.8(4) 1_455 1_455
O15 Na1 U2 147.9(4) 3_656 1_455
O17 Na1 U2 92.7(4) 4_466 1_455
O12 Na1 U2 83.5(3) 2_645 1_455
O14 Na1 U2 147.6(4) 4_566 1_455
O10 Na1 U2 41.9(3) 1_455 1_455
O8 Na1 U3 97.2(4) 1_455 4_566
O12 Na1 U3 26.6(4) 4_566 4_566
O15 Na1 U3 150.1(4) 1_455 4_566
O15 Na1 U3 83.9(3) 3_656 4_566
O17 Na1 U3 81.4(4) 4_466 4_566
O12 Na1 U3 89.1(3) 2_645 4_566
O14 Na1 U3 41.6(3) 4_566 4_566
O10 Na1 U3 144.9(4) 1_455 4_566
U2 Na1 U3 120.5(2) 1_455 4_566
O8 Na1 U4 155.9(5) 1_455 3_656
O12 Na1 U4 83.4(4) 4_566 3_656
O15 Na1 U4 96.5(4) 1_455 3_656
O15 Na1 U4 28.8(3) 3_656 3_656
O17 Na1 U4 90.4(4) 4_466 3_656
O12 Na1 U4 93.8(3) 2_645 3_656
O14 Na1 U4 35.7(2) 4_566 3_656
O10 Na1 U4 134.9(4) 1_455 3_656
U2 Na1 U4 176.6(3) 1_455 3_656
U3 Na1 U4 61.26(12) 4_566 3_656
O8 Na1 U4 83.4(4) 1_455 1_455
O12 Na1 U4 154.8(5) 4_566 1_455
O15 Na1 U4 28.4(3) 1_455 1_455
O15 Na1 U4 95.6(3) 3_656 1_455
O17 Na1 U4 97.5(4) 4_466 1_455
O12 Na1 U4 92.2(3) 2_645 1_455
O14 Na1 U4 137.0(3) 4_566 1_455
O10 Na1 U4 36.6(2) 1_455 1_455
U2 Na1 U4 60.45(12) 1_455 1_455
U3 Na1 U4 178.5(3) 4_566 1_455
U4 Na1 U4 117.83(19) 3_656 1_455
O9 Na2 O18 173.0(6) . 4_465
O9 Na2 O13 77.7(5) . 4_565
O18 Na2 O13 99.8(6) 4_465 4_565
O9 Na2 O2 77.5(6) . 4_565
O18 Na2 O2 109.5(6) 4_465 4_565
O13 Na2 O2 100.8(6) 4_565 4_565
O9 Na2 O1 99.6(6) . .
O18 Na2 O1 83.1(5) 4_465 .
O13 Na2 O1 176.5(5) 4_565 .
O2 Na2 O1 76.3(6) 4_565 .
O9 Na2 O16 95.8(6) . .
O18 Na2 O16 77.2(5) 4_465 .
O13 Na2 O16 72.5(5) 4_565 .
O2 Na2 O16 171.5(5) 4_565 .
O1 Na2 O16 110.2(6) . .
O9 Na2 O6 118.0(6) . 4_565
O18 Na2 O6 66.1(5) 4_465 4_565
O13 Na2 O6 66.2(5) 4_565 4_565
O2 Na2 O6 63.0(5) 4_565 4_565
O1 Na2 O6 113.6(5) . 4_565
O16 Na2 O6 117.2(5) . 4_565
O9 Na2 O3 66.6(6) . .
O18 Na2 O3 109.5(6) 4_465 .
O13 Na2 O3 117.7(5) 4_565 .
O2 Na2 O3 117.8(6) 4_565 .
O1 Na2 O3 62.7(5) . .
O16 Na2 O3 62.9(5) . .
O6 Na2 O3 175.0(5) 4_565 .
O9 Na2 U2 26.7(5) . .
O18 Na2 U2 148.9(6) 4_465 .
O13 Na2 U2 94.3(4) 4_565 .
O2 Na2 U2 94.6(5) 4_565 .
O1 Na2 U2 84.0(4) . .
O16 Na2 U2 80.9(4) . .
O6 Na2 U2 144.7(4) 4_565 .
O3 Na2 U2 39.9(3) . .
O9 Na2 U5 154.7(6) . 4_465
O18 Na2 U5 29.0(4) 4_465 4_465
O13 Na2 U5 84.4(4) 4_565 4_465
O2 Na2 U5 88.7(5) 4_565 4_465
O1 Na2 U5 97.5(4) . 4_465
O16 Na2 U5 95.7(4) . 4_465
O6 Na2 U5 37.2(3) 4_565 4_465
O3 Na2 U5 138.4(4) . 4_465
U2 Na2 U5 176.6(3) . 4_465
O9 Na2 U3 96.3(5) . 4_565
O18 Na2 U3 83.8(5) 4_465 4_565
O13 Na2 U3 27.3(3) 4_565 4_565
O2 Na2 U3 85.6(5) 4_565 4_565
O1 Na2 U3 152.6(5) . 4_565
O16 Na2 U3 90.1(4) . 4_565
O6 Na2 U3 39.0(3) 4_565 4_565
O3 Na2 U3 144.7(3) . 4_565
U2 Na2 U3 118.3(2) . 4_565
U5 Na2 U3 61.21(17) 4_465 4_565
O9 Na2 U1 82.9(5) . .
O18 Na2 U1 97.3(5) 4_465 .
O13 Na2 U1 153.6(5) 4_565 .
O2 Na2 U1 92.1(5) 4_565 .
O1 Na2 U1 26.2(4) . .
O16 Na2 U1 92.1(4) . .
O6 Na2 U1 139.8(4) 4_565 .
O3 Na2 U1 36.7(3) . .
U2 Na2 U1 61.51(17) . .
U5 Na2 U1 119.1(2) 4_465 .
U3 Na2 U1 177.7(3) 4_565 .
O13 Na3 O16 79.7(6) 2_645 3_655
O13 Na3 O16 100.9(5) 2_645 .
O16 Na3 O16 76.4(5) 3_655 .
O13 Na3 O18 178.5(5) 2_645 4_465
O16 Na3 O18 100.4(6) 3_655 4_465
O16 Na3 O18 77.7(5) . 4_465
O13 Na3 O9 100.3(6) 2_645 1_455
O16 Na3 O9 173.2(5) 3_655 1_455
O16 Na3 O9 110.2(6) . 1_455
O18 Na3 O9 79.8(5) 4_465 1_455
O13 Na3 O13 80.4(5) 2_645 4_465
O16 Na3 O13 103.0(5) 3_655 4_465
O16 Na3 O13 178.4(5) . 4_465
O18 Na3 O13 101.0(5) 4_465 4_465
O9 Na3 O13 70.3(5) 1_455 4_465
O13 Na3 O11 68.5(5) 2_645 1_455
O16 Na3 O11 122.4(5) 3_655 1_455
O16 Na3 O11 64.9(5) . 1_455
O18 Na3 O11 110.3(5) 4_465 1_455
O9 Na3 O11 63.4(5) 1_455 1_455
O13 Na3 O11 116.6(5) 4_465 1_455
O13 Na3 U3 27.9(4) 2_645 2_645
O16 Na3 U3 96.8(4) 3_655 2_645
O16 Na3 U3 83.8(4) . 2_645
O18 Na3 U3 150.8(5) 4_465 2_645
O9 Na3 U3 85.8(4) 1_455 2_645
O13 Na3 U3 97.8(4) 4_465 2_645
O11 Na3 U3 40.7(3) 1_455 2_645
O13 Na3 U4 85.8(4) 2_645 .
O16 Na3 U4 97.0(4) 3_655 .
O16 Na3 U4 28.3(4) . .
O18 Na3 U4 92.7(4) 4_465 .
O9 Na3 U4 89.8(4) 1_455 .
O13 Na3 U4 153.1(4) 4_465 .
O11 Na3 U4 36.5(3) 1_455 .
U3 Na3 U4 61.83(13) 2_645 .
O13 Na3 U2 83.9(4) 2_645 1_455
O16 Na3 U2 158.1(5) 3_655 1_455
O16 Na3 U2 92.7(4) . 1_455
O18 Na3 U2 95.6(4) 4_465 1_455
O9 Na3 U2 27.0(4) 1_455 1_455
O13 Na3 U2 88.4(4) 4_465 1_455
O11 Na3 U2 36.6(3) 1_455 1_455
U3 Na3 U2 62.71(14) 2_645 1_455
U4 Na3 U2 67.17(14) . 1_455
O13 Na3 U4 94.8(4) 2_645 3_655
O16 Na3 U4 24.5(3) 3_655 3_655
O16 Na3 U4 92.2(4) . 3_655
O18 Na3 U4 85.8(4) 4_465 3_655
O9 Na3 U4 149.7(5) 1_455 3_655
O13 Na3 U4 86.7(4) 4_465 3_655
O11 Na3 U4 146.9(3) 1_455 3_655
U3 Na3 U4 117.52(19) 2_645 3_655
U4 Na3 U4 117.54(18) . 3_655
U2 Na3 U4 175.1(2) 1_455 3_655
O13 Na3 U5 155.7(5) 2_645 4_465
O16 Na3 U5 83.8(4) 3_655 4_465
O16 Na3 U5 92.3(4) . 4_465
O18 Na3 U5 25.5(4) 4_465 4_465
O9 Na3 U5 94.0(4) 1_455 4_465
O13 Na3 U5 86.2(4) 4_465 4_465
O11 Na3 U5 135.8(3) 1_455 4_465
U3 Na3 U5 175.8(2) 2_645 4_465
U4 Na3 U5 113.93(18) . 4_465
U2 Na3 U5 116.04(18) 1_455 4_465
U4 Na3 U5 64.11(13) 3_655 4_465
O2 Na4 O18 103.6(6) 1_455 1_455
O2 Na4 O17 79.6(6) 1_455 4_466
O18 Na4 O17 172.4(7) 1_455 4_466
O2 Na4 O8 98.2(6) 1_455 1_455
O18 Na4 O8 112.4(7) 1_455 1_455
O17 Na4 O8 73.6(6) 4_466 1_455
O2 Na4 O4 68.6(6) 1_455 1_455
O18 Na4 O4 66.6(5) 1_455 1_455
O17 Na4 O4 120.9(6) 4_466 1_455
O8 Na4 O4 63.8(5) 1_455 1_455
O2 Na4 O1 175.2(6) 1_455 4_566
O18 Na4 O1 81.0(5) 1_455 4_566
O17 Na4 O1 96.1(6) 4_466 4_566
O8 Na4 O1 78.4(5) 1_455 4_566
O4 Na4 O1 112.3(6) 1_455 4_566
O2 Na4 O9 72.9(6) 1_455 4_466
O18 Na4 O9 78.1(6) 1_455 4_466
O17 Na4 O9 96.5(6) 4_466 4_466
O8 Na4 O9 168.0(6) 1_455 4_466
O4 Na4 O9 118.2(5) 1_455 4_466
O1 Na4 O9 110.0(6) 4_566 4_466
O2 Na4 O5 123.8(8) 1_455 4_566
O18 Na4 O5 92.1(7) 1_455 4_566
O17 Na4 O5 80.5(7) 4_466 4_566
O8 Na4 O5 125.0(7) 1_455 4_566
O4 Na4 O5 158.2(7) 1_455 4_566
O1 Na4 O5 57.0(7) 4_566 4_566
O9 Na4 O5 58.0(6) 4_466 4_566
O2 Na4 U5 87.3(5) 1_455 1_455
O18 Na4 U5 29.8(4) 1_455 1_455
O17 Na4 U5 157.7(5) 4_466 1_455
O8 Na4 U5 90.7(5) 1_455 1_455
O4 Na4 U5 36.9(3) 1_455 1_455
O1 Na4 U5 96.0(4) 4_566 1_455
O9 Na4 U5 96.8(4) 4_466 1_455
O5 Na4 U5 121.8(6) 4_566 1_455
O2 Na4 U1 29.0(5) 1_455 1_455
O18 Na4 U1 85.4(5) 1_455 1_455
O17 Na4 U1 100.1(4) 4_466 1_455
O8 Na4 U1 84.6(4) 1_455 1_455
O4 Na4 U1 39.8(3) 1_455 1_455
O1 Na4 U1 152.1(5) 4_566 1_455
O9 Na4 U1 90.7(4) 4_466 1_455
O5 Na4 U1 148.2(6) 4_566 1_455
U5 Na4 U1 61.96(17) 1_455 1_455
O2 Na4 U2 82.9(5) 1_455 1_455
O18 Na4 U2 94.8(5) 1_455 1_455
O17 Na4 U2 92.4(5) 4_466 1_455
O8 Na4 U2 26.9(4) 1_455 1_455
O4 Na4 U2 37.0(3) 1_455 1_455
O1 Na4 U2 95.2(4) 4_566 1_455
O9 Na4 U2 152.1(5) 4_466 1_455
O5 Na4 U2 149.9(6) 4_566 1_455
U5 Na4 U2 67.90(19) 1_455 1_455
U1 Na4 U2 61.74(17) 1_455 1_455
O2 Na4 U5 94.2(5) 1_455 4_466
O18 Na4 U5 149.1(5) 1_455 4_466
O17 Na4 U5 23.4(4) 4_466 4_466
O8 Na4 U5 89.3(4) 1_455 4_466
O4 Na4 U5 144.2(4) 1_455 4_466
O1 Na4 U5 82.4(4) 4_566 4_466
O9 Na4 U5 83.5(4) 4_466 4_466
O5 Na4 U5 57.1(5) 4_566 4_466
U5 Na4 U5 178.4(3) 1_455 4_466
U1 Na4 U5 119.6(2) 1_455 4_466
U2 Na4 U5 112.5(2) 1_455 4_466
O15 Na5 O1 173.1(8) . 4_566
O15 Na5 O12 86.3(6) . 4_566
O1 Na5 O12 98.1(6) 4_566 4_566
O15 Na5 O17 86.2(5) . 4_566
O1 Na5 O17 96.0(6) 4_566 4_566
O12 Na5 O17 120.1(6) 4_566 4_566
O15 Na5 O7 115.9(6) . 4_566
O1 Na5 O7 70.8(6) 4_566 4_566
O12 Na5 O7 65.6(5) 4_566 4_566
O17 Na5 O7 65.2(5) 4_566 4_566
O15 Na5 O2 100.1(7) . .
O1 Na5 O2 74.7(6) 4_566 .
O12 Na5 O2 168.4(5) 4_566 .
O17 Na5 O2 70.4(5) 4_566 .
O7 Na5 O2 119.0(6) 4_566 .
O15 Na5 O8 98.5(6) . 1_455
O1 Na5 O8 78.6(5) 4_566 1_455
O12 Na5 O8 66.4(5) 4_566 1_455
O17 Na5 O8 172.4(6) 4_566 1_455
O7 Na5 O8 117.2(5) 4_566 1_455
O2 Na5 O8 102.8(6) . 1_455
O15 Na5 U1 159.0(6) . 4_566
O1 Na5 U1 27.7(4) 4_566 4_566
O12 Na5 U1 85.2(4) 4_566 4_566
O17 Na5 U1 81.5(5) 4_566 4_566
O7 Na5 U1 43.2(3) 4_566 4_566
O2 Na5 U1 91.8(4) . 4_566
O8 Na5 U1 95.6(4) 1_455 4_566
O15 Na5 U5 101.2(4) . 4_566
O1 Na5 U5 83.5(5) 4_566 4_566
O12 Na5 U5 97.4(4) 4_566 4_566
O17 Na5 U5 27.9(4) 4_566 4_566
O7 Na5 U5 37.3(3) 4_566 4_566
O2 Na5 U5 90.9(4) . 4_566
O8 Na5 U5 153.5(5) 1_455 4_566
U1 Na5 U5 61.05(18) 4_566 4_566
O15 Na5 U4 24.8(4) . .
O1 Na5 U4 148.5(6) 4_566 .
O12 Na5 U4 97.6(4) 4_566 .
O17 Na5 U4 99.4(5) 4_566 .
O7 Na5 U4 140.7(4) 4_566 .
O2 Na5 U4 84.8(5) . .
O8 Na5 U4 83.0(4) 1_455 .
U1 Na5 U4 176.0(3) 4_566 .
U5 Na5 U4 121.1(2) 4_566 .
O15 Na5 U3 101.9(5) . 4_566
O1 Na5 U3 84.2(5) 4_566 4_566
O12 Na5 U3 27.9(3) 4_566 4_566
O17 Na5 U3 98.0(5) 4_566 4_566
O7 Na5 U3 37.8(3) 4_566 4_566
O2 Na5 U3 154.3(5) . 4_566
O8 Na5 U3 86.9(4) 1_455 4_566
U1 Na5 U3 63.30(19) 4_566 4_566
U5 Na5 U3 71.9(2) 4_566 4_566
U4 Na5 U3 120.3(2) . 4_566
O15 Na5 Na1 41.4(4) . 1_655
O1 Na5 Na1 141.4(5) 4_566 1_655
O12 Na5 Na1 101.6(4) 4_566 1_655
O17 Na5 Na1 45.4(4) 4_566 1_655
O7 Na5 Na1 87.8(4) 4_566 1_655
O2 Na5 Na1 89.4(4) . 1_655
O8 Na5 Na1 139.9(5) 1_455 1_655
U1 Na5 Na1 122.4(3) 4_566 1_655
U5 Na5 Na1 61.36(18) 4_566 1_655
U4 Na5 Na1 59.90(17) . 1_655
U3 Na5 Na1 98.4(2) 4_566 1_655
O1 U1 O2 175.2(7) . .
O1 U1 O6 93.6(6) . .
O2 U1 O6 86.2(6) . .
O1 U1 O3 87.1(6) . .
O2 U1 O3 91.0(6) . .
O6 U1 O3 154.5(4) . .
O1 U1 O4 96.6(6) . .
O2 U1 O4 86.8(6) . .
O6 U1 O4 135.4(4) . .
O3 U1 O4 69.6(4) . .
O1 U1 O5 82.0(9) . .
O2 U1 O5 93.3(9) . .
O6 U1 O5 78.9(7) . .
O3 U1 O5 75.9(7) . .
O4 U1 O5 145.5(7) . .
O1 U1 O7 87.0(6) . .
O2 U1 O7 97.5(6) . .
O6 U1 O7 68.3(4) . .
O3 U1 O7 137.1(4) . .
O4 U1 O7 69.0(4) . .
O5 U1 O7 144.6(7) . .
O1 U1 Na4 145.5(5) . 1_655
O2 U1 Na4 38.2(5) . 1_655
O6 U1 Na4 110.2(4) . 1_655
O3 U1 Na4 81.7(4) . 1_655
O4 U1 Na4 48.9(4) . 1_655
O5 U1 Na4 125.9(7) . 1_655
O7 U1 Na4 79.6(3) . 1_655
O1 U1 Na5 38.3(5) . 4_565
O2 U1 Na5 146.2(5) . 4_565
O6 U1 Na5 81.1(4) . 4_565
O3 U1 Na5 113.3(4) . 4_565
O4 U1 Na5 80.7(4) . 4_565
O5 U1 Na5 114.5(7) . 4_565
O7 U1 Na5 48.7(4) . 4_565
Na4 U1 Na5 119.6(2) 1_655 4_565
O1 U1 U5 92.0(5) . .
O2 U1 U5 92.7(5) . .
O6 U1 U5 103.7(3) . .
O3 U1 U5 101.7(3) . .
O4 U1 U5 32.8(3) . .
O5 U1 U5 173.6(7) . .
O7 U1 U5 36.2(3) . .
Na4 U1 U5 59.00(15) 1_655 .
Na5 U1 U5 60.65(16) 4_565 .
O1 U1 Na2 38.7(5) . .
O2 U1 Na2 139.7(5) . .
O6 U1 Na2 129.9(4) . .
O3 U1 Na2 48.7(4) . .
O4 U1 Na2 78.4(4) . .
O5 U1 Na2 79.5(7) . .
O7 U1 Na2 111.3(4) . .
Na4 U1 Na2 119.1(2) 1_655 .
Na5 U1 Na2 67.96(19) 4_565 .
U5 U1 Na2 94.42(12) . .
O1 U1 Na2 141.0(5) . 4_566
O2 U1 Na2 39.2(5) . 4_566
O6 U1 Na2 47.3(4) . 4_566
O3 U1 Na2 127.7(4) . 4_566
O4 U1 Na2 110.9(4) . 4_566
O5 U1 Na2 89.5(7) . 4_566
O7 U1 Na2 78.3(3) . 4_566
Na4 U1 Na2 66.9(2) 1_655 4_566
Na5 U1 Na2 118.35(18) 4_565 4_566
U5 U1 Na2 96.57(12) . 4_566
Na2 U1 Na2 169.0(2) . 4_566
O9 U2 O8 176.8(7) . .
O9 U2 O11 88.0(6) . .
O8 U2 O11 90.9(6) . .
O9 U2 O4 94.2(6) . .
O8 U2 O4 85.3(6) . .
O11 U2 O4 153.8(4) . .
O9 U2 O3 87.3(6) . .
O8 U2 O3 95.5(6) . .
O11 U2 O3 137.8(4) . .
O4 U2 O3 68.4(4) . .
O9 U2 O5 82.3(8) . 1_655
O8 U2 O5 94.5(8) . 1_655
O11 U2 O5 78.6(7) . 1_655
O4 U2 O5 75.8(7) . 1_655
O3 U2 O5 141.8(7) . 1_655
O9 U2 O10 95.6(6) . .
O8 U2 O10 86.9(6) . .
O11 U2 O10 69.2(4) . .
O4 U2 O10 136.2(4) . .
O3 U2 O10 69.6(4) . .
O5 U2 O10 147.8(7) 1_655 .
O9 U2 Na1 147.3(5) . 1_655
O8 U2 Na1 35.3(5) . 1_655
O11 U2 Na1 81.7(4) . 1_655
O4 U2 Na1 108.5(4) . 1_655
O3 U2 Na1 80.1(4) . 1_655
O5 U2 Na1 125.2(7) 1_655 1_655
O10 U2 Na1 51.8(3) . 1_655
O9 U2 Na2 36.2(5) . .
O8 U2 Na2 146.6(5) . .
O11 U2 Na2 114.0(4) . .
O4 U2 Na2 81.2(4) . .
O3 U2 Na2 51.1(4) . .
O5 U2 Na2 111.4(7) 1_655 .
O10 U2 Na2 82.1(3) . .
Na1 U2 Na2 123.4(2) 1_655 .
O9 U2 U4 92.0(5) . .
O8 U2 U4 91.3(5) . .
O11 U2 U4 104.3(3) . .
O4 U2 U4 101.7(3) . .
O3 U2 U4 34.1(3) . .
O5 U2 U4 173.5(7) 1_655 .
O10 U2 U4 35.5(3) . .
Na1 U2 U4 61.20(11) 1_655 .
Na2 U2 U4 62.20(15) . .
O9 U2 Na3 39.8(5) . 1_655
O8 U2 Na3 139.4(5) . 1_655
O11 U2 Na3 48.5(4) . 1_655
O4 U2 Na3 131.2(4) . 1_655
O3 U2 Na3 112.8(4) . 1_655
O5 U2 Na3 81.2(7) 1_655 1_655
O10 U2 Na3 77.1(3) . 1_655
Na1 U2 Na3 119.86(16) 1_655 1_655
Na2 U2 Na3 68.08(19) . 1_655
U4 U2 Na3 96.37(11) . 1_655
O9 U2 Na4 139.6(5) . 1_655
O8 U2 Na4 40.2(5) . 1_655
O11 U2 Na4 128.1(4) . 1_655
O4 U2 Na4 45.4(4) . 1_655
O3 U2 Na4 76.9(4) . 1_655
O5 U2 Na4 87.6(7) 1_655 1_655
O10 U2 Na4 112.6(4) . 1_655
Na1 U2 Na4 66.24(18) 1_655 1_655
Na2 U2 Na4 117.6(2) . 1_655
U4 U2 Na4 94.84(14) . 1_655
Na3 U2 Na4 168.79(16) 1_655 1_655
O12 U3 O13 178.4(5) . .
O12 U3 O7 86.9(5) . .
O13 U3 O7 92.0(5) . .
O12 U3 O10 88.1(5) . 2_755
O13 U3 O10 90.8(5) . 2_755
O7 U3 O10 89.3(4) . 2_755
O12 U3 O6 93.9(5) . .
O13 U3 O6 86.7(5) . .
O7 U3 O6 69.5(4) . .
O10 U3 O6 158.4(4) 2_755 .
O12 U3 O11 93.6(5) . 2_755
O13 U3 O11 87.0(5) . 2_755
O7 U3 O11 158.7(4) . 2_755
O10 U3 O11 69.4(4) 2_755 2_755
O6 U3 O11 131.7(4) . 2_755
O12 U3 O14 85.0(5) . .
O13 U3 O14 96.6(5) . .
O7 U3 O14 134.6(4) . .
O10 U3 O14 134.9(4) 2_755 .
O6 U3 O14 66.6(4) . .
O11 U3 O14 66.6(4) 2_755 .
O12 U3 Na3 144.5(4) . 2_655
O13 U3 Na3 36.3(4) . 2_655
O7 U3 Na3 126.4(4) . 2_655
O10 U3 Na3 81.2(4) 2_755 2_655
O6 U3 Na3 108.3(4) . 2_655
O11 U3 Na3 50.9(4) 2_755 2_655
O14 U3 Na3 79.1(3) . 2_655
O12 U3 Na1 35.1(4) . 4_565
O13 U3 Na1 146.5(4) . 4_565
O7 U3 Na1 112.0(4) . 4_565
O10 U3 Na1 111.7(4) 2_755 4_565
O6 U3 Na1 80.8(4) . 4_565
O11 U3 Na1 78.7(3) 2_755 4_565
O14 U3 Na1 49.9(3) . 4_565
Na3 U3 Na1 120.47(17) 2_655 4_565
O12 U3 Na5 40.2(4) . 4_565
O13 U3 Na5 138.7(4) . 4_565
O7 U3 Na5 46.8(4) . 4_565
O10 U3 Na5 90.8(4) 2_755 4_565
O6 U3 Na5 77.3(4) . 4_565
O11 U3 Na5 131.5(4) 2_755 4_565
O14 U3 Na5 110.9(3) . 4_565
Na3 U3 Na5 169.92(18) 2_655 4_565
Na1 U3 Na5 68.2(2) 4_565 4_565
O12 U3 Na2 142.2(4) . 4_566
O13 U3 Na2 38.5(4) . 4_566
O7 U3 Na2 81.2(4) . 4_566
O10 U3 Na2 127.1(4) 2_755 4_566
O6 U3 Na2 48.3(4) . 4_566
O11 U3 Na2 110.2(4) 2_755 4_566
O14 U3 Na2 78.5(3) . 4_566
Na3 U3 Na2 64.75(15) 2_655 4_566
Na1 U3 Na2 120.11(19) 4_565 4_566
Na5 U3 Na2 116.74(19) 4_565 4_566
O12 U3 U4 89.5(4) . 2_655
O13 U3 U4 91.8(4) . 2_655
O7 U3 U4 167.7(3) . 2_655
O10 U3 U4 102.4(3) 2_755 2_655
O6 U3 U4 99.1(3) . 2_655
O11 U3 U4 33.4(3) 2_755 2_655
O14 U3 U4 33.2(3) . 2_655
Na3 U3 U4 60.41(12) 2_655 2_655
Na1 U3 U4 60.06(12) 4_565 2_655
Na5 U3 U4 127.90(16) 4_565 2_655
Na2 U3 U4 94.65(13) 4_566 2_655
O16 U4 O15 179.7(5) . .
O16 U4 O14 90.8(5) . 2_645
O15 U4 O14 89.4(5) . 2_645
O16 U4 O3 88.5(5) . .
O15 U4 O3 91.3(5) . .
O14 U4 O3 175.1(4) 2_645 .
O16 U4 O11 88.3(5) . 1_455
O15 U4 O11 92.0(5) . 1_455
O14 U4 O11 73.5(4) 2_645 1_455
O3 U4 O11 111.4(4) . 1_455
O16 U4 O10 91.0(5) . .
O15 U4 O10 88.7(5) . .
O14 U4 O10 99.2(4) 2_645 .
O3 U4 O10 75.9(4) . .
O11 U4 O10 172.7(4) 1_455 .
O16 U4 U2 90.0(4) . .
O15 U4 U2 89.7(4) . .
O14 U4 U2 138.4(3) 2_645 .
O3 U4 U2 36.7(3) . .
O11 U4 U2 148.1(3) 1_455 .
O10 U4 U2 39.2(3) . .
O16 U4 Na5 150.6(4) . .
O15 U4 Na5 29.5(4) . .
O14 U4 Na5 107.7(4) 2_645 .
O3 U4 Na5 74.9(4) . .
O11 U4 Na5 75.9(4) 1_455 .
O10 U4 Na5 107.8(4) . .
U2 U4 Na5 90.77(14) . .
O16 U4 Na3 39.5(4) . .
O15 U4 Na3 140.9(4) . .
O14 U4 Na3 79.7(3) 2_645 .
O3 U4 Na3 102.7(4) . .
O11 U4 Na3 48.8(4) 1_455 .
O10 U4 Na3 130.0(4) . .
U2 U4 Na3 122.94(12) . .
Na5 U4 Na3 120.3(2) . .
O16 U4 Na1 139.4(4) . 3_656
O15 U4 Na1 40.8(4) . 3_656
O14 U4 Na1 48.7(4) 2_645 3_656
O3 U4 Na1 132.1(4) . 3_656
O11 U4 Na1 79.0(4) 1_455 3_656
O10 U4 Na1 97.0(4) . 3_656
U2 U4 Na1 120.43(11) . 3_656
Na5 U4 Na1 62.13(17) . 3_656
Na3 U4 Na1 116.43(16) . 3_656
O16 U4 Na1 140.5(4) . 1_655
O15 U4 Na1 39.2(4) . 1_655
O14 U4 Na1 98.3(3) 2_645 1_655
O3 U4 Na1 79.3(4) . 1_655
O11 U4 Na1 131.1(4) 1_455 1_655
O10 U4 Na1 49.7(4) . 1_655
U2 U4 Na1 58.35(12) . 1_655
Na5 U4 Na1 60.7(2) . 1_655
Na3 U4 Na1 177.98(13) . 1_655
Na1 U4 Na1 62.17(19) 3_656 1_655
O16 U4 U3 89.0(4) . 2_645
O15 U4 U3 91.3(4) . 2_645
O14 U4 U3 37.6(3) 2_645 2_645
O3 U4 U3 147.2(3) . 2_645
O11 U4 U3 35.8(3) 1_455 2_645
O10 U4 U3 136.9(3) . 2_645
U2 U4 U3 175.90(2) . 2_645
Na5 U4 U3 92.07(14) . 2_645
Na3 U4 U3 57.76(12) . 2_645
Na1 U4 U3 58.67(11) 3_656 2_645
Na1 U4 U3 120.82(12) 1_655 2_645
O17 U5 O18 178.9(5) . .
O17 U5 O4 91.3(6) . .
O18 U5 O4 87.7(6) . .
O17 U5 O14 87.3(5) . 1_655
O18 U5 O14 93.7(5) . 1_655
O4 U5 O14 171.9(4) . 1_655
O17 U5 O6 91.9(6) . 1_655
O18 U5 O6 88.6(6) . 1_655
O4 U5 O6 115.1(4) . 1_655
O14 U5 O6 73.0(4) 1_655 1_655
O17 U5 O7 87.7(6) . .
O18 U5 O7 92.0(6) . .
O4 U5 O7 75.6(4) . .
O14 U5 O7 96.3(4) 1_655 .
O6 U5 O7 169.3(4) 1_655 .
O17 U5 Na4 140.0(5) . 1_655
O18 U5 Na4 39.0(4) . 1_655
O4 U5 Na4 48.7(4) . 1_655
O14 U5 Na4 132.2(4) 1_655 1_655
O6 U5 Na4 104.5(4) 1_655 1_655
O7 U5 Na4 82.3(4) . 1_655
O17 U5 Na2 141.0(5) . 4_666
O18 U5 Na2 39.5(5) . 4_666
O4 U5 Na2 103.5(4) . 4_666
O14 U5 Na2 82.4(3) 1_655 4_666
O6 U5 Na2 49.1(4) 1_655 4_666
O7 U5 Na2 130.7(4) . 4_666
Na4 U5 Na2 64.5(2) 1_655 4_666
O17 U5 Na5 40.8(5) . 4_565
O18 U5 Na5 138.9(5) . 4_565
O4 U5 Na5 80.3(4) . 4_565
O14 U5 Na5 93.5(3) 1_655 4_565
O6 U5 Na5 132.1(4) 1_655 4_565
O7 U5 Na5 46.9(4) . 4_565
Na4 U5 Na5 117.3(2) 1_655 4_565
Na2 U5 Na5 175.15(16) 4_666 4_565
O17 U5 U1 89.0(5) . .
O18 U5 U1 90.1(4) . .
O4 U5 U1 35.2(3) . .
O14 U5 U1 136.7(3) 1_655 .
O6 U5 U1 150.3(3) 1_655 .
O7 U5 U1 40.3(3) . .
Na4 U5 U1 59.04(15) 1_655 .
Na2 U5 U1 123.47(15) 4_666 .
Na5 U5 U1 58.30(14) 4_565 .
O17 U5 U3 89.8(4) . 1_655
O18 U5 U3 91.1(4) . 1_655
O4 U5 U3 150.6(3) . 1_655
O14 U5 U3 37.5(3) 1_655 1_655
O6 U5 U3 35.5(3) 1_655 1_655
O7 U5 U3 133.8(3) . 1_655
Na4 U5 U3 124.39(15) 1_655 1_655
Na2 U5 U3 60.03(14) 4_666 1_655
Na5 U5 U3 117.79(14) 4_565 1_655
U1 U5 U3 174.08(3) . 1_655
O17 U5 Na1 40.3(4) . 4_665
O18 U5 Na1 140.7(4) . 4_665
O4 U5 Na1 131.3(4) . 4_665
O14 U5 Na1 47.0(4) 1_655 4_665
O6 U5 Na1 79.2(4) 1_655 4_665
O7 U5 Na1 93.8(4) . 4_665
Na4 U5 Na1 175.97(17) 1_655 4_665
Na2 U5 Na1 117.96(19) 4_666 4_665
Na5 U5 Na1 60.04(17) 4_565 4_665
U1 U5 Na1 118.33(11) . 4_665
U3 U5 Na1 57.92(10) 1_655 4_665
U1 O1 Na5 114.1(7) . 4_565
U1 O1 Na2 115.1(7) . .
Na5 O1 Na2 109.5(7) 4_565 .
U1 O1 Na4 117.5(8) . 4_565
Na5 O1 Na4 106.0(6) 4_565 4_565
Na2 O1 Na4 92.4(5) . 4_565
U1 O2 Na4 112.8(8) . 1_655
U1 O2 Na2 113.3(7) . 4_566
Na4 O2 Na2 108.4(7) 1_655 4_566
U1 O2 Na5 119.6(7) . .
Na4 O2 Na5 102.0(7) 1_655 .
Na2 O2 Na5 99.2(7) 4_566 .
U4 O3 U1 138.2(6) . .
U4 O3 U2 109.1(4) . .
U1 O3 U2 111.2(5) . .
U4 O3 Na2 96.9(5) . .
U1 O3 Na2 94.6(5) . .
U2 O3 Na2 89.0(5) . .
U5 O4 U2 135.1(6) . .
U5 O4 U1 111.9(5) . .
U2 O4 U1 110.9(5) . .
U5 O4 Na4 94.4(5) . 1_655
U2 O4 Na4 97.6(5) . 1_655
U1 O4 Na4 91.3(5) . 1_655
U1 O5 U2 166.7(14) . 1_455
U1 O5 Na4 96.7(9) . 4_565
U2 O5 Na4 96.2(9) 1_455 4_565
U1 O6 U5 132.6(6) . 1_455
U1 O6 U3 114.4(6) . .
U5 O6 U3 111.0(5) 1_455 .
U1 O6 Na2 97.0(5) . 4_566
U5 O6 Na2 93.7(5) 1_455 4_566
U3 O6 Na2 92.7(5) . 4_566
U5 O7 U3 147.1(6) . .
U5 O7 U1 103.5(5) . .
U3 O7 U1 107.7(5) . .
U5 O7 Na5 95.7(5) . 4_565
U3 O7 Na5 95.4(5) . 4_565
U1 O7 Na5 88.1(4) . 4_565
U2 O8 Na1 117.6(7) . 1_655
U2 O8 Na4 112.9(7) . 1_655
Na1 O8 Na4 107.6(7) 1_655 1_655
U2 O8 Na5 117.6(7) . 1_655
Na1 O8 Na5 101.9(6) 1_655 1_655
Na4 O8 Na5 96.8(5) 1_655 1_655
U2 O9 Na2 117.1(8) . .
U2 O9 Na3 113.2(7) . 1_655
Na2 O9 Na3 110.8(7) . 1_655
U2 O9 Na4 116.5(7) . 4_665
Na2 O9 Na4 101.2(6) . 4_665
Na3 O9 Na4 95.6(6) 1_655 4_665
U4 O10 U3 144.9(6) . 2_745
U4 O10 U2 105.3(5) . .
U3 O10 U2 108.6(5) 2_745 .
U4 O10 Na1 93.7(5) . 1_655
U3 O10 Na1 97.4(4) 2_745 1_655
U2 O10 Na1 86.3(4) . 1_655
U4 O11 U2 135.6(6) 1_655 .
U4 O11 U3 110.7(5) 1_655 2_745
U2 O11 U3 112.8(5) . 2_745
U4 O11 Na3 94.7(5) 1_655 1_655
U2 O11 Na3 94.9(5) . 1_655
U3 O11 Na3 88.4(4) 2_745 1_655
U3 O12 Na1 118.2(7) . 4_565
U3 O12 Na5 111.9(6) . 4_565
Na1 O12 Na5 112.3(6) 4_565 4_565
U3 O12 Na1 111.6(5) . 2_655
Na1 O12 Na1 108.1(5) 4_565 2_655
Na5 O12 Na1 91.3(5) 4_565 2_655
U3 O13 Na3 115.9(6) . 2_655
U3 O13 Na2 114.2(6) . 4_566
Na3 O13 Na2 106.1(6) 2_655 4_566
U3 O13 Na3 118.1(7) . 4_666
Na3 O13 Na3 99.6(5) 2_655 4_666
Na2 O13 Na3 100.9(5) 4_566 4_666
U4 O14 U5 139.2(6) 2_655 1_455
U4 O14 U3 109.1(5) 2_655 .
U5 O14 U3 109.4(5) 1_455 .
U4 O14 Na1 95.6(5) 2_655 4_565
U5 O14 Na1 98.2(5) 1_455 4_565
U3 O14 Na1 88.5(4) . 4_565
U4 O15 Na5 125.7(7) . .
U4 O15 Na1 112.5(6) . 1_655
Na5 O15 Na1 102.9(6) . 1_655
U4 O15 Na1 110.4(6) . 3_656
Na5 O15 Na1 104.5(6) . 3_656
Na1 O15 Na1 96.8(5) 1_655 3_656
U4 O16 Na3 123.7(6) . 3_655
U4 O16 Na3 112.2(6) . .
Na3 O16 Na3 103.6(5) 3_655 .
U4 O16 Na2 111.7(6) . .
Na3 O16 Na2 101.7(6) 3_655 .
Na3 O16 Na2 101.3(5) . .
U5 O17 Na4 124.8(7) . 4_665
U5 O17 Na5 111.2(7) . 4_565
Na4 O17 Na5 107.6(6) 4_665 4_565
U5 O17 Na1 112.9(6) . 4_665
Na4 O17 Na1 103.9(7) 4_665 4_665
Na5 O17 Na1 90.9(5) 4_565 4_665
U5 O18 Na4 111.2(7) . 1_655
U5 O18 Na2 111.5(7) . 4_666
Na4 O18 Na2 103.5(6) 1_655 4_666
U5 O18 Na3 119.0(6) . 4_666
Na4 O18 Na3 106.4(7) 1_655 4_666
Na2 O18 Na3 103.8(6) 4_666 4_666

loop_
_geom_bond_atom_site_label_1
_geom_bond_atom_site_label_2
_geom_bond_distance
_geom_bond_site_symmetry_2
Na1 O8 2.347(17) 1_455
Na1 O12 2.384(14) 4_566
Na1 O15 2.531(14) 1_455
Na1 O15 2.581(15) 3_656
Na1 O17 2.657(17) 4_466
Na1 O12 2.762(15) 2_645
Na1 O14 2.794(15) 4_566
Na1 O10 2.832(16) 1_455
Na1 U2 3.598(8) 1_455
Na1 U3 3.651(7) 4_566
Na1 U4 3.704(8) 3_656
Na1 U4 3.704(7) 1_455
Na2 O9 2.406(17) .
Na2 O18 2.505(16) 4_465
Na2 O13 2.535(16) 4_565
Na2 O2 2.580(18) 4_565
Na2 O1 2.588(17) .
Na2 O16 2.637(16) .
Na2 O6 2.777(18) 4_565
Na2 O3 2.825(18) .
Na2 U2 3.629(10) .
Na2 U5 3.666(10) 4_465
Na2 U3 3.715(10) 4_565
Na2 U1 3.747(10) .
Na3 O13 2.363(15) 2_645
Na3 O16 2.409(15) 3_655
Na3 O16 2.537(14) .
Na3 O18 2.579(16) 4_465
Na3 O9 2.586(17) 1_455
Na3 O13 2.791(15) 4_465
Na3 O11 2.792(16) 1_455
Na3 U3 3.596(8) 2_645
Na3 U4 3.696(8) .
Na3 U2 3.711(8) 1_455
Na3 U4 3.803(8) 3_655
Na3 U5 3.883(8) 4_465
Na4 O2 2.407(19) 1_455
Na4 O18 2.420(17) 1_455
Na4 O17 2.448(18) 4_466
Na4 O8 2.633(18) 1_455
Na4 O4 2.702(19) 1_455
Na4 O1 2.770(18) 4_566
Na4 O9 2.817(19) 4_466
Na4 O5 2.96(3) 4_566
Na4 U5 3.585(10) 1_455
Na4 U1 3.587(10) 1_455
Na4 U2 3.761(11) 1_455
Na4 U5 3.818(10) 4_466
Na5 O15 2.235(16) .
Na5 O1 2.434(18) 4_566
Na5 O12 2.566(16) 4_566
Na5 O17 2.579(17) 4_566
Na5 O7 2.700(18) 4_566
Na5 O2 2.804(19) .
Na5 O8 2.926(18) 1_455
Na5 U1 3.589(10) 4_566
Na5 U5 3.677(11) 4_566
Na5 U4 3.686(11) .
Na5 U3 3.687(11) 4_566
Na5 Na1 3.732(11) 1_655
U1 O1 1.826(18) .
U1 O2 1.89(2) .
U1 O6 2.203(12) .
U1 O3 2.246(11) .
U1 O4 2.296(13) .
U1 O5 2.31(3) .
U1 O7 2.458(12) .
U1 Na4 3.587(10) 1_655
U1 Na5 3.589(10) 4_565
U1 U5 3.6918(10) .
U1 Na2 3.749(11) 4_566
U2 O9 1.833(18) .
U2 O8 1.850(17) .
U2 O11 2.219(12) .
U2 O4 2.285(12) .
U2 O3 2.327(12) .
U2 O5 2.38(3) 1_655
U2 O10 2.409(12) .
U2 Na1 3.598(8) 1_655
U2 U4 3.6771(10) .
U2 Na3 3.712(8) 1_655
U2 Na4 3.761(11) 1_655
U3 O12 1.858(14) .
U3 O13 1.868(15) .
U3 O7 2.269(12) .
U3 O10 2.275(12) 2_755
U3 O6 2.340(12) .
U3 O11 2.346(12) 2_755
U3 O14 2.423(12) .
U3 Na3 3.596(8) 2_655
U3 Na1 3.651(7) 4_565
U3 Na5 3.687(11) 4_565
U3 Na2 3.715(10) 4_566
U3 U4 3.7474(9) 2_655
U4 O16 1.896(15) .
U4 O15 1.905(14) .
U4 O14 2.173(11) 2_645
U4 O3 2.185(11) .
U4 O11 2.207(12) 1_455
U4 O10 2.213(11) .
U4 Na1 3.704(8) 3_656
U4 Na1 3.704(7) 1_655
U4 U3 3.7475(9) 2_645
U5 O17 1.848(17) .
U5 O18 1.910(17) .
U5 O4 2.157(12) .
U5 O14 2.180(11) 1_655
U5 O6 2.219(13) 1_655
U5 O7 2.241(12) .
U5 Na4 3.585(10) 1_655
U5 Na2 3.666(10) 4_666
U5 Na5 3.677(11) 4_565
U5 U3 3.7581(9) 1_655
U5 Na1 3.781(8) 4_665
O1 Na5 2.434(18) 4_565
O1 Na4 2.770(18) 4_565
O2 Na4 2.407(19) 1_655
O2 Na2 2.580(18) 4_566
O4 Na4 2.702(19) 1_655
O5 U2 2.38(3) 1_455
O5 Na4 2.96(3) 4_565
O6 U5 2.219(13) 1_455
O6 Na2 2.777(18) 4_566
O7 Na5 2.700(18) 4_565
O8 Na1 2.347(17) 1_655
O8 Na4 2.633(18) 1_655
O8 Na5 2.926(18) 1_655
O9 Na3 2.586(17) 1_655
O9 Na4 2.817(19) 4_665
O10 U3 2.275(12) 2_745
O10 Na1 2.832(16) 1_655
O11 U4 2.207(12) 1_655
O11 U3 2.346(12) 2_745
O11 Na3 2.792(16) 1_655
O12 Na1 2.384(14) 4_565
O12 Na5 2.566(16) 4_565
O12 Na1 2.762(15) 2_655
O13 Na3 2.363(15) 2_655
O13 Na2 2.535(16) 4_566
O13 Na3 2.791(15) 4_666
O14 U4 2.173(11) 2_655
O14 U5 2.180(11) 1_455
O14 Na1 2.794(15) 4_565
O15 Na1 2.531(14) 1_655
O15 Na1 2.581(15) 3_656
O16 Na3 2.409(15) 3_655
O17 Na4 2.448(18) 4_665
O17 Na5 2.579(17) 4_565
O17 Na1 2.657(17) 4_665
O18 Na4 2.420(17) 1_655
O18 Na2 2.505(16) 4_666
O18 Na3 2.579(16) 4_666
